data_2021989
loop_
_publ_author_name
'Zhang, Wenhui'
'Meredith, Reagan J.'
'Oliver, Allen G.'
'Carmichael, Ian'
'Serianni, Anthony S.'

_publ_section_title
;
 Glycosidic linkage, <i>N</i>-acetyl side-chain, and other structural
 properties of methyl
 2-acetamido-2-deoxy-\b-<small>D</small>-glucopyranosyl-(1\\rightarrow
 4)-\b-<small>D</small>-mannopyranoside monohydrate and related compounds
;
_journal_coeditor_code OP3003
_journal_issue 3
_journal_name_full 'Acta Crystallographica Section C'
_journal_page_first
;
;
_journal_paper_doi 10.1107/S2053229620001515
_journal_volume 76
_journal_year 2020
_chemical_absolute_configuration rmad
_chemical_formula_iupac 'C15 H27 N O11, H2 O'
_chemical_formula_moiety 'C15 H27 N O11, H2 O'
_chemical_formula_sum 'C15 H29 N O12'
_chemical_formula_weight 415.39
_space_group_crystal_system orthorhombic
_space_group_IT_number 19
_space_group_name_Hall 'P 2ac 2ab'
_space_group_name_H-M_alt 'P 21 21 21'
_atom_sites_solution_hydrogens mixed
_atom_sites_solution_primary dual
_atom_sites_solution_secondary difmap
_audit_creation_method SHELXL-2018/3
_cell_angle_alpha 90
_cell_angle_beta 90
_cell_angle_gamma 90
_cell_formula_units_Z 4
_cell_length_a 11.4170(6)
_cell_length_b 12.6782(6)
_cell_length_c 13.2102(7)
_cell_measurement_reflns_used 9648
_cell_measurement_temperature 120(2)
_cell_measurement_theta_max 71.12
_cell_measurement_theta_min 3.35
_cell_volume 1912.14(17)
_computing_cell_refinement
;
SAINT (Bruker, 2015)
;
_computing_data_collection
;
APEX3 (Bruker, 2015)
;
_computing_data_reduction
;
SAINT (Bruker, 2015)
;
_computing_molecular_graphics
;
Mercury (Macrae <i>et al.</i>, 2020)
;
_computing_publication_material
;
CIFTAB (Sheldrick, 2015b),
PLATON (Spek, 2009) and
publCIF (Westrip, 2010)
;
_computing_structure_refinement
;
SHELXL2018 (Sheldrick, 2015b)
;
_computing_structure_solution
;
SHELXT2018 (Sheldrick, 2015a)
;
_diffrn_ambient_temperature 120(2)
_diffrn_detector_area_resol_mean 7.41
_diffrn_measured_fraction_theta_full 0.985
_diffrn_measured_fraction_theta_max 0.980
_diffrn_measurement_device_type 'Bruker PHOTON-II'
_diffrn_measurement_method 'combination of \w and \f-scans '
_diffrn_radiation_type CuK\a
_diffrn_radiation_wavelength 1.54178
_diffrn_reflns_av_R_equivalents 0.0474
_diffrn_reflns_av_unetI/netI 0.0219
_diffrn_reflns_limit_h_max 13
_diffrn_reflns_limit_h_min -14
_diffrn_reflns_limit_k_max 15
_diffrn_reflns_limit_k_min -15
_diffrn_reflns_limit_l_max 15
_diffrn_reflns_limit_l_min -13
_diffrn_reflns_number 31774
_diffrn_reflns_theta_full 67.679
_diffrn_reflns_theta_max 71.193
_diffrn_reflns_theta_min 4.834
_diffrn_source 'Incoatec micro-focus'
_exptl_absorpt_coefficient_mu 1.085
_exptl_absorpt_correction_T_max 1.0000
_exptl_absorpt_correction_T_min 0.8625
_exptl_absorpt_correction_type numerical
_exptl_absorpt_process_details
;
(SADABS; Krause <i>et al.</i>, 2015)
;
_exptl_crystal_colour colorless
_exptl_crystal_density_diffrn 1.443
_exptl_crystal_description block
_exptl_crystal_F_000 888
_exptl_crystal_size_max 0.132
_exptl_crystal_size_mid 0.107
_exptl_crystal_size_min 0.099
_refine_diff_density_max 0.630
_refine_diff_density_min -0.363
_refine_ls_abs_structure_details
;
Flack x determined using 1469 quotients [(I+)-(I-)]/[(I+)+(I-)]
(Parsons <i>et al.</i>, 2013)
;
_refine_ls_abs_structure_Flack -0.07(7)
_refine_ls_extinction_method none
_refine_ls_goodness_of_fit_ref 1.050
_refine_ls_hydrogen_treatment mixed
_refine_ls_matrix_type full
_refine_ls_number_parameters 266
_refine_ls_number_reflns 3635
_refine_ls_number_restraints 0
_refine_ls_restrained_S_all 1.050
_refine_ls_R_factor_all 0.0453
_refine_ls_R_factor_gt 0.0436
_refine_ls_shift/su_max 0.055
_refine_ls_shift/su_mean 0.001
_refine_ls_structure_factor_coef Fsqd
_refine_ls_weighting_details 'w=1/[\s^2^(Fo^2^)+(0.0702P)^2^+1.0254P] where P=(Fo^2^+2Fc^2^)/3'
_refine_ls_weighting_scheme calc
_refine_ls_wR_factor_gt 0.1147
_refine_ls_wR_factor_ref 0.1174
_reflns_number_gt 3510
_reflns_number_total 3635
_reflns_threshold_expression 'I > 2\s(I)'
_cod_data_source_file op3003sup1.cif
_cod_data_source_block I
_cod_database_code 2021989
_shelx_space_group_comment
;
The symmetry employed for this shelxl refinement is uniquely defined
by the following loop, which should always be used as a source of
symmetry information in preference to the above space-group names.
They are only intended as comments.
;
_shelx_estimated_absorpt_t_min 0.870
_shelx_estimated_absorpt_t_max 0.900

loop_
_space_group_symop_operation_xyz
'x, y, z'
'-x+1/2, -y, z+1/2'
'-x, y+1/2, -z+1/2'
'x+1/2, -y+1/2, -z'

loop_
_atom_site_type_symbol
_atom_site_label
_atom_site_fract_x
_atom_site_fract_y
_atom_site_fract_z
_atom_site_U_iso_or_equiv
_atom_site_adp_type
_atom_site_calc_flag
_atom_site_occupancy
_atom_site_disorder_assembly
_atom_site_disorder_group
O O1 0.48814(19) 0.05124(16) 0.41109(17) 0.0261(5) Uani d 1 . .
O O2 0.6316(2) 0.12664(18) 0.26391(18) 0.0297(5) Uani d 1 . .
H H2O 0.694514 0.123890 0.231040 0.044 Uiso calc 1 . .
O O3 0.8165(2) 0.26309(18) 0.3214(2) 0.0375(6) Uani d 1 . .
H H3O 0.831442 0.325608 0.304740 0.056 Uiso calc 1 . .
O O5 0.46341(18) 0.22663(15) 0.38386(16) 0.0229(4) Uani d 1 . .
O O6 0.4021(2) 0.40801(18) 0.25833(19) 0.0333(5) Uani d 1 . .
H H6O 0.396247 0.470235 0.237091 0.050 Uiso calc 1 . .
C C1 0.5412(3) 0.1493(2) 0.4249(2) 0.0260(6) Uani d 1 . .
H H1 0.555290 0.162869 0.498453 0.031 Uiso calc 1 . .
C C2 0.6563(3) 0.1508(2) 0.3666(3) 0.0278(7) Uani d 1 . .
H H2 0.710694 0.096636 0.395223 0.033 Uiso calc 1 . .
C C3 0.7102(3) 0.2603(2) 0.3782(3) 0.0278(7) Uani d 1 . .
H H3 0.729379 0.271926 0.451277 0.033 Uiso calc 1 . .
C C4 0.6235(3) 0.3454(2) 0.3445(2) 0.0225(6) Uani d 1 . .
H H4 0.610864 0.341536 0.269695 0.027 Uiso calc 1 . .
C C5 0.5071(3) 0.3316(2) 0.4004(2) 0.0230(6) Uani d 1 . .
H H5 0.520768 0.341720 0.474487 0.028 Uiso calc 1 . .
C C6 0.4142(3) 0.4088(2) 0.3659(3) 0.0278(7) Uani d 1 . .
H H6A 0.338301 0.390145 0.397368 0.033 Uiso calc 1 . .
H H6B 0.435587 0.480728 0.388579 0.033 Uiso calc 1 . .
C C7 0.3951(3) 0.0344(3) 0.4831(3) 0.0332(7) Uani d 1 . .
H H7 0.355933 -0.032676 0.468376 0.050 Uiso calc 1 . .
H H7B 0.338307 0.092122 0.478290 0.050 Uiso calc 1 . .
H H7C 0.427790 0.032205 0.551693 0.050 Uiso calc 1 . .
O O1' 0.66607(18) 0.44811(15) 0.37228(17) 0.0230(4) Uani d 1 . .
O O3' 0.79463(19) 0.79521(16) 0.28686(18) 0.0271(5) Uani d 1 . .
H H3'O 0.732411 0.828864 0.276453 0.041 Uiso calc 1 . .
O O4' 0.95356(19) 0.70168(18) 0.14871(17) 0.0288(5) Uani d 1 . .
H H4'O 1.022889 0.716772 0.164297 0.043 Uiso calc 1 . .
O O5' 0.82289(18) 0.47020(17) 0.26980(18) 0.0263(5) Uani d 1 . .
O O6' 1.0620(2) 0.4591(2) 0.2716(2) 0.0432(6) Uani d 1 . .
H H6'O 1.116571 0.415298 0.264381 0.065 Uiso calc 1 . .
O O7' 0.6476(2) 0.7022(3) 0.5169(2) 0.0500(7) Uani d 1 . .
N N2' 0.6031(2) 0.66577(19) 0.3531(2) 0.0230(5) Uani d 1 . .
H H2'N 0.549(4) 0.669(3) 0.306(3) 0.032(10) Uiso d 1 . .
C C1' 0.7086(3) 0.5098(2) 0.2929(2) 0.0228(6) Uani d 1 . .
H H1' 0.656049 0.504968 0.232526 0.027 Uiso calc 1 . .
C C2' 0.7183(3) 0.6233(2) 0.3298(2) 0.0217(6) Uani d 1 . .
H H2' 0.765990 0.623696 0.393246 0.026 Uiso calc 1 . .
C C3' 0.7818(2) 0.6900(2) 0.2504(2) 0.0224(6) Uani d 1 . .
H H3' 0.734637 0.691021 0.186682 0.027 Uiso calc 1 . .
C C4' 0.9013(3) 0.6431(2) 0.2284(2) 0.0229(6) Uani d 1 . .
H H4' 0.951576 0.646349 0.290341 0.027 Uiso calc 1 . .
C C5' 0.8866(3) 0.5284(2) 0.1942(2) 0.0248(6) Uani d 1 . .
H H5' 0.841401 0.527089 0.129370 0.030 Uiso calc 1 . .
C C6' 1.0007(3) 0.4698(3) 0.1793(3) 0.0329(7) Uani d 1 . .
H H6'A 0.984427 0.399040 0.151026 0.039 Uiso calc 1 . .
H H6'B 1.050084 0.508570 0.130177 0.039 Uiso calc 1 . .
C C7' 0.5770(3) 0.7035(3) 0.4459(3) 0.0339(7) Uani d 1 . .
C C8' 0.4566(4) 0.7499(4) 0.4575(4) 0.0536(11) Uani d 1 . .
H H8'A 0.437020 0.754848 0.529577 0.080 Uiso calc 1 . .
H H8'B 0.399391 0.704760 0.423240 0.080 Uiso calc 1 . .
H H8'C 0.455062 0.820527 0.427306 0.080 Uiso calc 1 . .
O O1W 0.8050(4) 0.1101(3) 0.1256(3) 0.0732(12) Uani d 1 . .
H H1WA 0.841110 0.168685 0.124123 0.110 Uiso d 1 . .
H H1WB 0.845280 0.065235 0.158386 0.110 Uiso d 1 . .

loop_
_atom_site_aniso_label
_atom_site_aniso_U_11
_atom_site_aniso_U_22
_atom_site_aniso_U_33
_atom_site_aniso_U_12
_atom_site_aniso_U_13
_atom_site_aniso_U_23
O1 0.0289(11) 0.0187(9) 0.0309(12) -0.0042(9) 0.0014(9) 0.0015(8)
O2 0.0268(11) 0.0266(10) 0.0355(13) -0.0040(9) 0.0075(9) -0.0052(9)
O3 0.0197(11) 0.0219(11) 0.0709(18) 0.0011(9) 0.0055(11) 0.0015(11)
O5 0.0207(10) 0.0172(10) 0.0308(12) -0.0024(8) -0.0036(8) 0.0024(8)
O6 0.0299(12) 0.0275(11) 0.0424(14) -0.0046(9) -0.0078(10) 0.0114(10)
C1 0.0264(15) 0.0196(14) 0.0319(17) 0.0001(12) -0.0060(12) 0.0020(12)
C2 0.0234(15) 0.0193(14) 0.0406(18) 0.0001(11) -0.0057(13) -0.0016(12)
C3 0.0197(14) 0.0212(15) 0.0426(19) -0.0021(12) -0.0023(13) 0.0003(13)
C4 0.0206(14) 0.0178(13) 0.0292(16) -0.0017(11) -0.0026(11) -0.0031(11)
C5 0.0225(14) 0.0168(12) 0.0297(16) -0.0021(11) -0.0007(11) -0.0009(11)
C6 0.0221(14) 0.0212(14) 0.0401(19) 0.0002(12) 0.0027(13) 0.0023(12)
C7 0.0382(18) 0.0280(15) 0.0332(18) -0.0065(14) 0.0029(14) 0.0040(13)
O1' 0.0237(10) 0.0179(10) 0.0274(11) -0.0035(8) -0.0007(8) 0.0002(8)
O3' 0.0234(10) 0.0185(10) 0.0395(13) -0.0008(8) 0.0027(9) -0.0001(9)
O4' 0.0211(10) 0.0329(12) 0.0324(12) -0.0040(9) 0.0027(9) 0.0068(9)
O5' 0.0202(10) 0.0233(10) 0.0355(12) 0.0035(8) 0.0056(9) 0.0026(9)
O6' 0.0300(13) 0.0417(15) 0.0580(17) 0.0118(11) -0.0065(11) -0.0122(12)
O7' 0.0394(15) 0.077(2) 0.0337(15) 0.0129(15) -0.0020(11) -0.0078(14)
N2' 0.0173(11) 0.0213(11) 0.0304(14) 0.0006(10) -0.0007(10) -0.0010(10)
C1' 0.0198(13) 0.0193(13) 0.0293(16) -0.0002(11) 0.0016(11) 0.0009(11)
C2' 0.0187(13) 0.0181(13) 0.0284(15) 0.0000(11) -0.0005(11) 0.0000(11)
C3' 0.0185(13) 0.0192(13) 0.0294(16) -0.0008(10) -0.0003(11) 0.0001(11)
C4' 0.0192(13) 0.0229(13) 0.0267(14) -0.0009(11) -0.0013(11) 0.0020(11)
C5' 0.0202(14) 0.0257(14) 0.0285(16) -0.0001(12) 0.0033(11) 0.0003(12)
C6' 0.0258(16) 0.0314(16) 0.041(2) 0.0035(14) 0.0078(14) -0.0024(14)
C7' 0.0290(17) 0.0392(18) 0.0336(18) 0.0070(14) 0.0015(13) -0.0009(14)
C8' 0.036(2) 0.078(3) 0.047(2) 0.022(2) -0.0018(17) -0.017(2)
O1W 0.074(2) 0.083(3) 0.063(2) 0.035(2) 0.0301(19) 0.0254(18)

loop_
_atom_type_symbol
_atom_type_description
_atom_type_scat_dispersion_real
_atom_type_scat_dispersion_imag
_atom_type_scat_source
C C 0.0181 0.0091 'International Tables Vol C Tables 4.2.6.8 and 6.1.1.4'
H H 0.0000 0.0000 'International Tables Vol C Tables 4.2.6.8 and 6.1.1.4'
N N 0.0311 0.0180 'International Tables Vol C Tables 4.2.6.8 and 6.1.1.4'
O O 0.0492 0.0322 'International Tables Vol C Tables 4.2.6.8 and 6.1.1.4'

loop_
_geom_angle_atom_site_label_1
_geom_angle_atom_site_label_2
_geom_angle_atom_site_label_3
_geom_angle_site_symmetry_1
_geom_angle_site_symmetry_3
_geom_angle
_geom_angle_publ_flag
C1 O1 C7 . . 111.5(2) ?
C2 O2 H2O . . 109.5 ?
C3 O3 H3O . . 109.5 ?
C1 O5 C5 . . 111.2(2) ?
C6 O6 H6O . . 109.5 ?
O1 C1 O5 . . 107.0(2) ?
O1 C1 C2 . . 108.7(2) ?
O5 C1 C2 . . 109.6(2) ?
O1 C1 H1 . . 110.5 ?
O5 C1 H1 . . 110.5 ?
C2 C1 H1 . . 110.5 ?
O2 C2 C1 . . 108.0(2) ?
O2 C2 C3 . . 111.9(3) ?
C1 C2 C3 . . 108.0(2) ?
O2 C2 H2 . . 109.6 ?
C1 C2 H2 . . 109.6 ?
C3 C2 H2 . . 109.6 ?
O3 C3 C2 . . 108.2(3) ?
O3 C3 C4 . . 112.3(3) ?
C2 C3 C4 . . 110.5(2) ?
O3 C3 H3 . . 108.6 ?
C2 C3 H3 . . 108.6 ?
C4 C3 H3 . . 108.6 ?
O1' C4 C5 . . 105.9(2) ?
O1' C4 C3 . . 110.2(2) ?
C5 C4 C3 . . 109.9(2) ?
O1' C4 H4 . . 110.2 ?
C5 C4 H4 . . 110.2 ?
C3 C4 H4 . . 110.2 ?
O5 C5 C6 . . 108.1(2) ?
O5 C5 C4 . . 109.5(2) ?
C6 C5 C4 . . 112.9(2) ?
O5 C5 H5 . . 108.7 ?
C6 C5 H5 . . 108.7 ?
C4 C5 H5 . . 108.7 ?
O6 C6 C5 . . 111.2(3) ?
O6 C6 H6A . . 109.4 ?
C5 C6 H6A . . 109.4 ?
O6 C6 H6B . . 109.4 ?
C5 C6 H6B . . 109.4 ?
H6A C6 H6B . . 108.0 ?
O1 C7 H7 . . 109.5 ?
O1 C7 H7B . . 109.5 ?
H7 C7 H7B . . 109.5 ?
O1 C7 H7C . . 109.5 ?
H7 C7 H7C . . 109.5 ?
H7B C7 H7C . . 109.5 ?
C1' O1' C4 . . 115.7(2) ?
C3' O3' H3'O . . 109.5 ?
C4' O4' H4'O . . 109.5 ?
C1' O5' C5' . . 115.4(2) ?
C6' O6' H6'O . . 109.5 ?
C7' N2' C2' . . 121.6(3) ?
C7' N2' H2'N . . 118(3) ?
C2' N2' H2'N . . 120(3) ?
O1' C1' O5' . . 106.3(2) ?
O1' C1' C2' . . 108.3(2) ?
O5' C1' C2' . . 109.5(2) ?
O1' C1' H1' . . 110.9 ?
O5' C1' H1' . . 110.9 ?
C2' C1' H1' . . 110.9 ?
N2' C2' C1' . . 110.7(2) ?
N2' C2' C3' . . 111.7(2) ?
C1' C2' C3' . . 109.7(2) ?
N2' C2' H2' . . 108.2 ?
C1' C2' H2' . . 108.2 ?
C3' C2' H2' . . 108.2 ?
O3' C3' C4' . . 109.9(2) ?
O3' C3' C2' . . 109.6(2) ?
C4' C3' C2' . . 109.9(2) ?
O3' C3' H3' . . 109.2 ?
C4' C3' H3' . . 109.2 ?
C2' C3' H3' . . 109.2 ?
O4' C4' C3' . . 108.3(2) ?
O4' C4' C5' . . 108.9(2) ?
C3' C4' C5' . . 109.3(2) ?
O4' C4' H4' . . 110.1 ?
C3' C4' H4' . . 110.1 ?
C5' C4' H4' . . 110.1 ?
O5' C5' C6' . . 105.9(2) ?
O5' C5' C4' . . 109.7(2) ?
C6' C5' C4' . . 114.2(3) ?
O5' C5' H5' . . 109.0 ?
C6' C5' H5' . . 109.0 ?
C4' C5' H5' . . 109.0 ?
O6' C6' C5' . . 111.2(3) ?
O6' C6' H6'A . . 109.4 ?
C5' C6' H6'A . . 109.4 ?
O6' C6' H6'B . . 109.4 ?
C5' C6' H6'B . . 109.4 ?
H6'A C6' H6'B . . 108.0 ?
O7' C7' N2' . . 122.7(3) ?
O7' C7' C8' . . 121.6(3) ?
N2' C7' C8' . . 115.7(3) ?
C7' C8' H8'A . . 109.5 ?
C7' C8' H8'B . . 109.5 ?
H8'A C8' H8'B . . 109.5 ?
C7' C8' H8'C . . 109.5 ?
H8'A C8' H8'C . . 109.5 ?
H8'B C8' H8'C . . 109.5 ?
H1WA O1W H1WB . . 109.5 ?

loop_
_geom_bond_atom_site_label_1
_geom_bond_atom_site_label_2
_geom_bond_site_symmetry_2
_geom_bond_distance
_geom_bond_publ_flag
O1 C1 . 1.395(4) ?
O1 C7 . 1.442(4) ?
O2 C2 . 1.419(4) ?
O2 H2O . 0.8400 ?
O3 C3 . 1.427(4) ?
O3 H3O . 0.8400 ?
O5 C1 . 1.430(4) ?
O5 C5 . 1.438(3) ?
O6 C6 . 1.428(4) ?
O6 H6O . 0.8400 ?
C1 C2 . 1.523(5) ?
C1 H1 . 1.0000 ?
C2 C3 . 1.527(4) ?
C2 H2 . 1.0000 ?
C3 C4 . 1.531(4) ?
C3 H3 . 1.0000 ?
C4 O1' . 1.437(3) ?
C4 C5 . 1.530(4) ?
C4 H4 . 1.0000 ?
C5 C6 . 1.513(4) ?
C5 H5 . 1.0000 ?
C6 H6A . 0.9900 ?
C6 H6B . 0.9900 ?
C7 H7 . 0.9800 ?
C7 H7B . 0.9800 ?
C7 H7C . 0.9800 ?
O1' C1' . 1.395(4) ?
O3' C3' . 1.425(3) ?
O3' H3'O . 0.8400 ?
O4' C4' . 1.420(4) ?
O4' H4'O . 0.8400 ?
O5' C1' . 1.431(4) ?
O5' C5' . 1.439(4) ?
O6' C6' . 1.412(5) ?
O6' H6'O . 0.8400 ?
O7' C7' . 1.236(5) ?
N2' C7' . 1.349(4) ?
N2' C2' . 1.454(4) ?
N2' H2'N . 0.88(4) ?
C1' C2' . 1.523(4) ?
C1' H1' . 1.0000 ?
C2' C3' . 1.530(4) ?
C2' H2' . 1.0000 ?
C3' C4' . 1.516(4) ?
C3' H3' . 1.0000 ?
C4' C5' . 1.532(4) ?
C4' H4' . 1.0000 ?
C5' C6' . 1.513(4) ?
C5' H5' . 1.0000 ?
C6' H6'A . 0.9900 ?
C6' H6'B . 0.9900 ?
C7' C8' . 1.503(5) ?
C8' H8'A . 0.9800 ?
C8' H8'B . 0.9800 ?
C8' H8'C . 0.9800 ?
O1W H1WA . 0.8499 ?
O1W H1WB . 0.8500 ?

loop_
_geom_hbond_atom_site_label_D
_geom_hbond_atom_site_label_H
_geom_hbond_atom_site_label_A
_geom_hbond_site_symmetry_A
_geom_hbond_distance_DH
_geom_hbond_distance_HA
_geom_hbond_distance_DA
_geom_hbond_angle_DHA
_geom_hbond_publ_flag
O2 H2O O1W . 0.84 1.89 2.702(4) 163.1 yes
O3 H3O O5' . 0.84 1.89 2.714(3) 165.3 yes
O6 H6O O1 3_655 0.84 2.57 3.143(3) 126.0 yes
O6 H6O O2 3_655 0.84 2.01 2.814(3) 160.4 yes
O3' H3'O O6 3_655 0.84 1.89 2.729(3) 174.9 yes
O4' H4'O O3 3_755 0.84 1.93 2.767(3) 170.5 yes
O6' H6'O O3' 3_745 0.84 1.95 2.755(3) 160.2 yes
N2' H2'N O2 3_655 0.88(4) 2.33(5) 3.133(4) 154(4) yes
N2' H2'N O5 3_655 0.88(4) 2.62(4) 3.312(4) 137(3) yes
O1W H1WA O7' 2_664 0.85 2.17 2.833(5) 134.7 yes
O1W H1WB O6' 3_745 0.85 1.95 2.795(4) 177.6 yes

loop_
_geom_torsion_atom_site_label_1
_geom_torsion_atom_site_label_2
_geom_torsion_atom_site_label_3
_geom_torsion_atom_site_label_4
_geom_torsion_site_symmetry_1
_geom_torsion_site_symmetry_2
_geom_torsion_site_symmetry_3
_geom_torsion_site_symmetry_4
_geom_torsion
_geom_torsion_publ_flag
C7 O1 C1 O5 . . . . -76.2(3) ?
C7 O1 C1 C2 . . . . 165.5(3) ?
C5 O5 C1 O1 . . . . 176.3(2) ?
C5 O5 C1 C2 . . . . -66.1(3) ?
O1 C1 C2 O2 . . . . 56.1(3) ?
O5 C1 C2 O2 . . . . -60.5(3) ?
O1 C1 C2 C3 . . . . 177.3(3) ?
O5 C1 C2 C3 . . . . 60.7(3) ?
O2 C2 C3 O3 . . . . -59.7(3) ?
C1 C2 C3 O3 . . . . -178.4(3) ?
O2 C2 C3 C4 . . . . 63.7(3) ?
C1 C2 C3 C4 . . . . -55.0(3) ?
O3 C3 C4 O1' . . . . -69.3(3) ?
C2 C3 C4 O1' . . . . 169.7(3) ?
O3 C3 C4 C5 . . . . 174.2(3) ?
C2 C3 C4 C5 . . . . 53.3(3) ?
C1 O5 C5 C6 . . . . -173.6(3) ?
C1 O5 C5 C4 . . . . 63.0(3) ?
O1' C4 C5 O5 . . . . -174.8(2) ?
C3 C4 C5 O5 . . . . -55.8(3) ?
O1' C4 C5 C6 . . . . 64.7(3) ?
C3 C4 C5 C6 . . . . -176.3(3) ?
O5 C5 C6 O6 . . . . -70.0(3) ?
C4 C5 C6 O6 . . . . 51.4(3) ?
C5 C4 O1' C1' . . . . -134.7(3) ?
C3 C4 O1' C1' . . . . 106.4(3) ?
C4 O1' C1' O5' . . . . -77.6(3) ?
C4 O1' C1' C2' . . . . 164.8(2) ?
C5' O5' C1' O1' . . . . -175.5(2) ?
C5' O5' C1' C2' . . . . -58.7(3) ?
C7' N2' C2' C1' . . . . 122.2(3) ?
C7' N2' C2' C3' . . . . -115.3(3) ?
O1' C1' C2' N2' . . . . -64.9(3) ?
O5' C1' C2' N2' . . . . 179.6(2) ?
O1' C1' C2' C3' . . . . 171.5(2) ?
O5' C1' C2' C3' . . . . 55.9(3) ?
N2' C2' C3' O3' . . . . 59.1(3) ?
C1' C2' C3' O3' . . . . -177.8(2) ?
N2' C2' C3' C4' . . . . 180.0(2) ?
C1' C2' C3' C4' . . . . -57.0(3) ?
O3' C3' C4' O4' . . . . -64.2(3) ?
C2' C3' C4' O4' . . . . 175.2(2) ?
O3' C3' C4' C5' . . . . 177.3(2) ?
C2' C3' C4' C5' . . . . 56.7(3) ?
C1' O5' C5' C6' . . . . -177.5(3) ?
C1' O5' C5' C4' . . . . 58.8(3) ?
O4' C4' C5' O5' . . . . -174.1(2) ?
C3' C4' C5' O5' . . . . -55.9(3) ?
O4' C4' C5' C6' . . . . 67.2(3) ?
C3' C4' C5' C6' . . . . -174.6(3) ?
O5' C5' C6' O6' . . . . -56.3(3) ?
C4' C5' C6' O6' . . . . 64.5(4) ?
C2' N2' C7' O7' . . . . -1.6(5) ?
C2' N2' C7' C8' . . . . 177.0(3) ?

_cod_database_fobs_code 2021989
